data_4349659
loop_
_publ_author_name
'Washimi, Masaya'
'Nishikawa, Michihiro'
'Shimoda, Naohiro'
'Satokawa, Shigeo'
'Tsubomura, Taro'

_publ_section_title
;
 Blue and orange oxygen responsive emissions in the solid state based on
 copper(i) complexes bearing dodecafluorinated diphosphine and
 1,10-phenanthroline derivative ligands
;
_journal_issue 4
_journal_name_full 'Inorganic Chemistry Frontiers'
_journal_page_first 639
_journal_paper_doi 10.1039/C6QI00577B
_journal_volume 4
_journal_year 2017
_chemical_formula_sum 'C43 H22 Cu F26 N2 O P3'
_chemical_formula_weight 1233.09
_space_group_IT_number 14
_space_group_name_Hall '-P 2ybc'
_space_group_name_H-M_alt 'P 1 21/c 1'
_symmetry_cell_setting monoclinic
_symmetry_space_group_name_H-M 'P 1 21/c 1'
_audit_creation_date 2016-09-16T13:55:09-00:00
_audit_creation_method 'WinGX routine CIF_UPDATE'
_audit_update_record
;
2017-01-17 deposited with the CCDC.
2017-01-22 downloaded from the CCDC.
;
_cell_angle_alpha 90
_cell_angle_beta 108.75(4)
_cell_angle_gamma 90
_cell_formula_units_Z 4
_cell_length_a 12.522(9)
_cell_length_b 18.331(12)
_cell_length_c 20.77(1)
_cell_measurement_reflns_used 9168
_cell_measurement_temperature 123(2)
_cell_measurement_theta_max 27.4835
_cell_measurement_theta_min 5.2821
_cell_volume 4515(5)
_computing_structure_refinement 'SHELXL-97 (Sheldrick, 1997)'
_diffrn_ambient_temperature 123
_diffrn_measured_fraction_theta_full 0.968
_diffrn_measured_fraction_theta_max 0.956
_diffrn_measurement_device
;
        Saturn70 CCD (4x4 bin mode)
;
_diffrn_measurement_method dtprofit.ref
_diffrn_radiation_type MoK\a
_diffrn_radiation_wavelength 0.71073
_diffrn_reflns_av_R_equivalents 0.0806
_diffrn_reflns_limit_h_max 16
_diffrn_reflns_limit_h_min -16
_diffrn_reflns_limit_k_max 23
_diffrn_reflns_limit_k_min -23
_diffrn_reflns_limit_l_max 26
_diffrn_reflns_limit_l_min -25
_diffrn_reflns_number 40998
_diffrn_reflns_theta_full 25
_diffrn_reflns_theta_max 27.47
_diffrn_reflns_theta_min 5.28
_exptl_absorpt_coefficient_mu 0.732
_exptl_absorpt_correction_type none
_exptl_crystal_colour Colorless
_exptl_crystal_density_diffrn 1.729
_exptl_crystal_density_method 'not measured'
_exptl_crystal_description Block
_exptl_crystal_F_000 2312
_exptl_crystal_size_max 0.6
_exptl_crystal_size_mid 0.2
_exptl_crystal_size_min 0.1
_refine_diff_density_max 2.931
_refine_diff_density_min -0.761
_refine_ls_extinction_method none
_refine_ls_goodness_of_fit_ref 1.191
_refine_ls_hydrogen_treatment constr
_refine_ls_matrix_type full
_refine_ls_number_parameters 665
_refine_ls_number_reflns 9884
_refine_ls_number_restraints 0
_refine_ls_restrained_S_all 1.191
_refine_ls_R_factor_gt 0.1016
_refine_ls_shift/su_max 0.003
_refine_ls_structure_factor_coef Fsqd
_refine_ls_weighting_details 'calc w=1/[\s^2^(Fo^2^)+(0.1140P)^2^+13.6113P] where P=(Fo^2^+2Fc^2^)/3'
_refine_ls_weighting_scheme calc
_refine_ls_wR_factor_ref 0.2582
_reflns_number_gt 7766
_reflns_number_total 9884
_reflns_threshold_expression >2sigma(I)
_cod_data_source_file c6qi00577b2.cif
_cod_data_source_block new
_cod_original_sg_symbol_H-M P21/c
_cod_database_code 4349659
_publcif_datablock.id {222be196-6af3-4987-b42a-30df4c7d350f}

loop_
_symmetry_equiv_pos_as_xyz
'x, y, z'
'-x, y+1/2, -z+1/2'
'-x, -y, -z'
'x, -y-1/2, z-1/2'

loop_
_atom_site_label
_atom_site_type_symbol
_atom_site_fract_x
_atom_site_fract_y
_atom_site_fract_z
_atom_site_U_iso_or_equiv
_atom_site_adp_type
_atom_site_occupancy
_atom_site_calc_flag
_atom_site_refinement_flags
_atom_site_disorder_group
_atom_site_disorder_assembly
Cu1 Cu 0.26767(6) 0.18259(3) 0.54771(4) 0.0238(2) Uani 1 d . . .
P1 P 0.44917(12) 0.21313(8) 0.60382(8) 0.0259(3) Uani 1 d . . .
P2 P 0.21399(12) 0.29818(7) 0.54074(8) 0.0238(3) Uani 1 d . . .
P3 P 0.34930(15) 0.21374(9) 0.81353(9) 0.0347(4) Uani 1 d . . .
F12 F -0.0180(3) 0.24952(18) 0.51235(17) 0.0300(8) Uani 1 d . . .
F7 F 0.1036(3) 0.24847(18) 0.39393(18) 0.0328(8) Uani 1 d . . .
F13 F -0.1566(3) 0.25368(19) 0.58866(19) 0.0350(8) Uani 1 d . . .
F14 F -0.0864(3) 0.3158(2) 0.7140(2) 0.0388(9) Uani 1 d . . .
F16 F 0.2573(3) 0.38068(19) 0.68426(19) 0.0351(8) Uani 1 d . . .
F21 F 0.4997(3) 0.08334(19) 0.5375(2) 0.0363(8) Uani 1 d . . .
F15 F 0.1202(3) 0.3812(2) 0.75917(18) 0.0386(9) Uani 1 d . . .
F8 F -0.0056(3) 0.3294(2) 0.28384(19) 0.0396(9) Uani 1 d . . .
F18 F 0.6769(4) 0.3194(2) 0.4506(2) 0.0522(11) Uani 1 d . . .
F11 F 0.1555(3) 0.46011(18) 0.53141(18) 0.0366(9) Uani 1 d . . .
F10 F 0.0410(4) 0.5391(2) 0.4214(2) 0.0475(11) Uani 1 d . . .
F17 F 0.5827(3) 0.3365(2) 0.5479(2) 0.0427(9) Uani 1 d . . .
F20 F 0.5856(3) 0.0690(2) 0.4340(2) 0.0450(10) Uani 1 d . . .
F19 F 0.6753(4) 0.1873(3) 0.3906(2) 0.0496(11) Uani 1 d . . .
F6 F 0.3421(4) 0.2200(3) 0.7345(2) 0.0504(11) Uani 1 d . . .
F9 F -0.0386(4) 0.4740(2) 0.2976(2) 0.0477(10) Uani 1 d . . .
F22 F 0.6719(3) 0.2727(2) 0.7062(2) 0.0494(11) Uani 1 d . . .
F26 F 0.4332(4) 0.0657(2) 0.6650(3) 0.0577(13) Uani 1 d . . .
F3 F 0.3558(4) 0.2086(2) 0.8920(2) 0.0492(10) Uani 1 d . . .
N2 N 0.1854(4) 0.1089(2) 0.5881(2) 0.0210(9) Uani 1 d . . .
N1 N 0.2443(4) 0.1058(3) 0.4748(3) 0.0257(10) Uani 1 d . . .
C8 C 0.1105(5) -0.0822(3) 0.5326(3) 0.0249(12) Uani 1 d . . .
H8 H 0.0801 -0.1249 0.5459 0.03 Uiso 1 calc R . .
C6 C 0.1387(5) -0.0834(3) 0.4748(3) 0.0278(12) Uani 1 d . . .
H6 H 0.1263 -0.1268 0.4484 0.033 Uiso 1 calc R . .
C38 C -0.0180(5) 0.3159(3) 0.6761(3) 0.0265(12) Uani 1 d . . .
C28 C 0.3461(5) 0.3503(3) 0.5732(3) 0.0281(13) Uani 1 d . . .
H28A H 0.3748 0.3612 0.535 0.034 Uiso 1 calc R . .
H28B H 0.3304 0.3973 0.5918 0.034 Uiso 1 calc R . .
C9 C 0.1255(4) -0.0184(3) 0.5739(3) 0.0212(11) Uani 1 d . . .
C30 C 0.0931(5) 0.3209(3) 0.4028(3) 0.0266(12) Uani 1 d . . .
C4 C 0.1863(4) -0.0216(3) 0.4524(3) 0.0225(11) Uani 1 d . . .
C14 C 0.0546(6) -0.0803(3) 0.6628(3) 0.0333(14) Uani 1 d . . .
H14A H 0.0485 -0.1219 0.6321 0.05 Uiso 1 calc R . .
H14B H -0.0197 -0.0694 0.6666 0.05 Uiso 1 calc R . .
H14C H 0.1073 -0.0923 0.7078 0.05 Uiso 1 calc R . .
C35 C 0.1258(5) 0.3136(3) 0.5955(3) 0.0232(11) Uani 1 d . . .
F4 F 0.2227(4) 0.2405(3) 0.7928(3) 0.0693(15) Uani 1 d . . .
C5 C 0.2007(4) 0.0425(3) 0.4917(3) 0.0203(11) Uani 1 d . . .
F23 F 0.7996(4) 0.2133(4) 0.8232(2) 0.0782(18) Uani 1 d . . .
F5 F 0.3886(6) 0.2964(3) 0.8255(3) 0.0787(18) Uani 1 d . . .
C39 C -0.0536(5) 0.2840(3) 0.6125(3) 0.0280(13) Uani 1 d . . .
C12 C 0.1570(5) 0.1112(3) 0.6445(3) 0.0250(12) Uani 1 d . . .
H12 H 0.1668 0.1557 0.6692 0.03 Uiso 1 calc R . .
C7 C 0.1692(4) 0.0446(3) 0.5530(3) 0.0205(11) Uani 1 d . . .
C22 C 0.5819(5) 0.2690(3) 0.5217(3) 0.0333(14) Uani 1 d . . .
C36 C 0.1574(5) 0.3474(3) 0.6594(3) 0.0262(12) Uani 1 d . . .
C11 C 0.1132(5) 0.0509(3) 0.6692(3) 0.0257(12) Uani 1 d . . .
H11 H 0.0943 0.0553 0.7098 0.031 Uiso 1 calc R . .
C10 C 0.0974(5) -0.0148(3) 0.6348(3) 0.0256(12) Uani 1 d . . .
C3 C 0.2201(5) -0.0208(3) 0.3934(3) 0.0277(12) Uani 1 d . . .
C13 C 0.2063(6) -0.0875(4) 0.3494(3) 0.0347(14) Uani 1 d . . .
H13A H 0.1723 -0.1267 0.3682 0.052 Uiso 1 calc R . .
H13B H 0.2803 -0.1032 0.3479 0.052 Uiso 1 calc R . .
H13C H 0.1574 -0.0759 0.3032 0.052 Uiso 1 calc R . .
C21 C 0.5340(5) 0.2101(3) 0.5455(3) 0.0302(13) Uani 1 d . . .
C40 C 0.0182(5) 0.2825(3) 0.5739(3) 0.0250(12) Uani 1 d . . .
C26 C 0.5398(5) 0.1439(3) 0.5155(3) 0.0300(13) Uani 1 d . . .
C24 C 0.6311(6) 0.1949(4) 0.4411(3) 0.0373(15) Uani 1 d . . .
C20 C 0.5454(5) 0.1724(4) 0.6823(3) 0.0338(14) Uani 1 d . . .
C33 C 0.0570(5) 0.4674(3) 0.4153(3) 0.0329(14) Uani 1 d . . .
C37 C 0.0870(5) 0.3480(3) 0.6991(3) 0.0282(12) Uani 1 d . . .
F24 F 0.7514(5) 0.0774(4) 0.8594(3) 0.095(2) Uani 1 d . . .
C32 C 0.0169(5) 0.4346(3) 0.3525(3) 0.0334(14) Uani 1 d . . .
C1 C 0.2757(5) 0.1051(3) 0.4186(3) 0.0251(12) Uani 1 d . . .
H1 H 0.3058 0.1483 0.406 0.03 Uiso 1 calc R . .
C25 C 0.5853(6) 0.1353(4) 0.4629(3) 0.0371(15) Uani 1 d . . .
C27 C 0.4373(5) 0.3090(3) 0.6288(3) 0.0292(13) Uani 1 d . . .
H27A H 0.4184 0.31 0.6716 0.035 Uiso 1 calc R . .
H27B H 0.5108 0.3338 0.6373 0.035 Uiso 1 calc R . .
F25 F 0.5669(5) 0.0034(3) 0.7775(3) 0.094(2) Uani 1 d . . .
C31 C 0.0346(5) 0.3607(3) 0.3452(3) 0.0311(13) Uani 1 d . . .
C34 C 0.1153(5) 0.4263(3) 0.4708(3) 0.0284(12) Uani 1 d . . .
F1 F 0.4762(5) 0.1907(4) 0.8324(3) 0.098(2) Uani 1 d . . .
C2 C 0.2656(5) 0.0431(3) 0.3784(3) 0.0303(13) Uani 1 d . . .
H2 H 0.2905 0.0448 0.3398 0.036 Uiso 1 calc R . .
C29 C 0.1348(5) 0.3518(3) 0.4656(3) 0.0255(12) Uani 1 d . . .
C54 C 0.5232(6) 0.1046(4) 0.7032(4) 0.0445(18) Uani 1 d . . .
C23 C 0.6300(5) 0.2616(4) 0.4705(3) 0.0378(15) Uani 1 d . . .
F2 F 0.3058(6) 0.1329(3) 0.8010(3) 0.094(2) Uani 1 d . . .
C57 C 0.7085(7) 0.1765(6) 0.7842(4) 0.058(3) Uani 1 d . . .
C58 C 0.6409(6) 0.2072(4) 0.7240(3) 0.0386(16) Uani 1 d . . .
C60 C 0.6856(8) 0.1092(6) 0.8017(4) 0.063(3) Uani 1 d . . .
C61 C 0.5937(8) 0.0726(5) 0.7613(5) 0.059(3) Uani 1 d . . .
C101 C 0.2952(9) 0.9713(5) 0.8454(5) 0.066(2) Uiso 1 d . 1 A
C102 C 0.3602(9) 1.0072(6) 0.9096(6) 0.076(3) Uiso 1 d . 1 A
H10A H 0.3132 1.0116 0.9391 0.114 Uiso 1 calc R 1 A
H10B H 0.3834 1.0559 0.8998 0.114 Uiso 1 calc R 1 A
H10C H 0.4272 0.9781 0.9326 0.114 Uiso 1 calc R 1 A
O100 O 0.1991(13) 0.9620(8) 0.8422(7) 0.161(5) Uiso 1 d . 1 A
C100 C 0.3383(17) 0.9600(11) 0.7964(10) 0.146(6) Uiso 1 d . 1 A
H10D H 0.2822 0.936 0.7581 0.219 Uiso 1 calc R 1 A
H10E H 0.4051 0.9288 0.8131 0.219 Uiso 1 calc R 1 A
H10F H 0.3598 1.0068 0.7813 0.219 Uiso 1 calc R 1 A

loop_
_atom_site_aniso_label
_atom_site_aniso_U_11
_atom_site_aniso_U_22
_atom_site_aniso_U_33
_atom_site_aniso_U_23
_atom_site_aniso_U_13
_atom_site_aniso_U_12
Cu1 0.0240(4) 0.0165(3) 0.0317(4) 0.0007(3) 0.0101(3) -0.0008(2)
P1 0.0210(7) 0.0235(7) 0.0328(8) 0.0041(6) 0.0079(6) 0.0020(5)
P2 0.0232(7) 0.0167(6) 0.0295(8) 0.0003(5) 0.0058(6) 0.0009(5)
P3 0.0310(9) 0.0351(9) 0.0366(10) -0.0101(7) 0.0086(7) 0.0000(7)
F12 0.0315(18) 0.0298(17) 0.0269(18) -0.0119(14) 0.0068(15) -0.0058(14)
F7 0.040(2) 0.0231(17) 0.035(2) -0.0037(14) 0.0121(16) 0.0025(14)
F13 0.0278(18) 0.0342(19) 0.044(2) -0.0131(16) 0.0128(16) -0.0067(14)
F14 0.045(2) 0.040(2) 0.039(2) -0.0088(16) 0.0240(18) -0.0019(16)
F16 0.0258(18) 0.0344(19) 0.038(2) -0.0129(16) 0.0007(15) -0.0072(14)
F21 0.037(2) 0.0287(18) 0.047(2) 0.0080(16) 0.0179(17) 0.0070(15)
F15 0.041(2) 0.041(2) 0.030(2) -0.0160(16) 0.0048(16) 0.0035(16)
F8 0.046(2) 0.041(2) 0.028(2) -0.0008(16) 0.0069(17) -0.0005(17)
F18 0.043(2) 0.063(3) 0.054(3) 0.018(2) 0.019(2) -0.015(2)
F11 0.050(2) 0.0215(17) 0.033(2) -0.0032(14) 0.0064(17) 0.0053(15)
F10 0.063(3) 0.0238(18) 0.051(2) 0.0080(17) 0.012(2) 0.0164(17)
F17 0.040(2) 0.034(2) 0.054(3) 0.0030(18) 0.0159(19) -0.0107(16)
F20 0.044(2) 0.049(2) 0.044(2) -0.0068(19) 0.0180(19) 0.0091(18)
F19 0.039(2) 0.081(3) 0.034(2) 0.014(2) 0.0189(18) 0.009(2)
F6 0.049(3) 0.065(3) 0.043(2) -0.019(2) 0.022(2) -0.011(2)
F9 0.052(3) 0.041(2) 0.040(2) 0.0167(18) -0.0004(19) 0.0138(18)
F22 0.027(2) 0.057(3) 0.054(3) -0.008(2) -0.0014(18) 0.0008(18)
F26 0.053(3) 0.035(2) 0.093(4) 0.030(2) 0.034(3) 0.0117(19)
F3 0.049(3) 0.059(3) 0.034(2) 0.0007(19) 0.0057(19) 0.002(2)
N2 0.021(2) 0.019(2) 0.025(2) -0.0016(18) 0.0093(19) -0.0016(17)
N1 0.025(2) 0.022(2) 0.031(3) 0.0024(19) 0.010(2) 0.0036(18)
C8 0.029(3) 0.016(2) 0.030(3) 0.003(2) 0.009(2) -0.004(2)
C6 0.027(3) 0.018(2) 0.035(3) -0.003(2) 0.005(2) 0.002(2)
C38 0.034(3) 0.024(3) 0.024(3) -0.006(2) 0.013(3) 0.004(2)
C28 0.027(3) 0.018(3) 0.037(3) 0.003(2) 0.007(3) -0.004(2)
C9 0.017(2) 0.023(3) 0.023(3) 0.001(2) 0.005(2) -0.001(2)
C30 0.030(3) 0.018(3) 0.032(3) -0.002(2) 0.011(3) -0.002(2)
C4 0.018(3) 0.018(2) 0.028(3) -0.001(2) 0.003(2) 0.0054(19)
C14 0.038(3) 0.029(3) 0.039(4) 0.008(3) 0.021(3) -0.002(3)
C35 0.027(3) 0.014(2) 0.027(3) 0.002(2) 0.005(2) 0.002(2)
F4 0.046(3) 0.113(4) 0.053(3) 0.025(3) 0.020(2) 0.031(3)
C5 0.023(3) 0.020(2) 0.020(3) 0.002(2) 0.009(2) 0.000(2)
F23 0.050(3) 0.133(5) 0.037(3) -0.024(3) -0.006(2) 0.044(3)
F5 0.124(5) 0.060(3) 0.061(3) -0.028(3) 0.043(3) -0.038(3)
C39 0.026(3) 0.022(3) 0.035(3) -0.004(2) 0.007(3) -0.003(2)
C12 0.022(3) 0.022(3) 0.031(3) -0.006(2) 0.009(2) 0.000(2)
C7 0.022(3) 0.016(2) 0.025(3) -0.001(2) 0.008(2) -0.0008(19)
C22 0.022(3) 0.035(3) 0.040(4) 0.008(3) 0.005(3) -0.006(2)
C36 0.023(3) 0.022(3) 0.028(3) -0.009(2) -0.001(2) 0.002(2)
C11 0.027(3) 0.034(3) 0.017(3) 0.003(2) 0.009(2) 0.001(2)
C10 0.019(3) 0.026(3) 0.031(3) 0.006(2) 0.007(2) -0.001(2)
C3 0.027(3) 0.032(3) 0.020(3) -0.002(2) 0.001(2) 0.009(2)
C13 0.033(3) 0.037(3) 0.034(4) -0.009(3) 0.012(3) 0.007(3)
C21 0.019(3) 0.036(3) 0.030(3) 0.008(3) 0.001(2) 0.001(2)
C40 0.025(3) 0.019(3) 0.026(3) -0.006(2) 0.002(2) 0.002(2)
C26 0.027(3) 0.031(3) 0.031(3) 0.008(2) 0.009(3) 0.004(2)
C24 0.027(3) 0.059(4) 0.025(3) 0.008(3) 0.009(3) 0.004(3)
C20 0.031(3) 0.042(4) 0.033(3) 0.010(3) 0.017(3) 0.017(3)
C33 0.035(3) 0.023(3) 0.037(4) 0.003(2) 0.006(3) 0.004(2)
C37 0.027(3) 0.024(3) 0.031(3) -0.003(2) 0.006(2) 0.004(2)
F24 0.098(4) 0.151(6) 0.042(3) 0.045(3) 0.032(3) 0.090(4)
C32 0.028(3) 0.034(3) 0.034(3) 0.011(3) 0.004(3) 0.008(2)
C1 0.029(3) 0.026(3) 0.022(3) 0.006(2) 0.010(2) 0.002(2)
C25 0.033(3) 0.042(4) 0.034(4) 0.002(3) 0.008(3) 0.006(3)
C27 0.022(3) 0.026(3) 0.038(4) 0.001(2) 0.006(3) -0.001(2)
F25 0.099(5) 0.090(4) 0.116(5) 0.076(4) 0.066(4) 0.059(4)
C31 0.031(3) 0.031(3) 0.030(3) 0.001(2) 0.009(3) 0.000(2)
C34 0.029(3) 0.026(3) 0.031(3) -0.002(2) 0.010(3) 0.004(2)
F1 0.045(3) 0.165(6) 0.071(4) -0.052(4) 0.002(3) 0.046(3)
C2 0.032(3) 0.041(3) 0.020(3) 0.000(2) 0.011(2) 0.007(3)
C29 0.025(3) 0.023(3) 0.030(3) 0.003(2) 0.011(2) 0.003(2)
C54 0.037(4) 0.046(4) 0.058(5) 0.018(3) 0.027(4) 0.013(3)
C23 0.024(3) 0.056(4) 0.034(4) 0.012(3) 0.010(3) -0.006(3)
F2 0.145(6) 0.039(3) 0.058(3) 0.006(2) -0.024(3) -0.024(3)
C57 0.051(5) 0.095(7) 0.023(4) -0.002(4) 0.007(3) 0.043(5)
C58 0.032(3) 0.050(4) 0.034(4) -0.002(3) 0.011(3) 0.018(3)
C60 0.055(5) 0.099(7) 0.039(4) 0.027(5) 0.019(4) 0.054(5)
C61 0.076(6) 0.060(5) 0.060(5) 0.040(4) 0.049(5) 0.043(5)

loop_
_atom_type_symbol
_atom_type_description
_atom_type_scat_dispersion_real
_atom_type_scat_dispersion_imag
_atom_type_scat_source
C C 0.0033 0.0016 'International Tables Vol C Tables 4.2.6.8 and 6.1.1.4'
H H 0 0 'International Tables Vol C Tables 4.2.6.8 and 6.1.1.4'
N N 0.0061 0.0033 'International Tables Vol C Tables 4.2.6.8 and 6.1.1.4'
F F 0.0171 0.0103 'International Tables Vol C Tables 4.2.6.8 and 6.1.1.4'
P P 0.1023 0.0942 'International Tables Vol C Tables 4.2.6.8 and 6.1.1.4'
Cu Cu 0.3201 1.2651 'International Tables Vol C Tables 4.2.6.8 and 6.1.1.4'
O O 0.0106 0.006 'International Tables Vol C Tables 4.2.6.8 and 6.1.1.4'

loop_
_geom_angle_atom_site_label_1
_geom_angle_atom_site_label_2
_geom_angle_atom_site_label_3
_geom_angle
N1 Cu1 N2 82.86(19)
N1 Cu1 P2 130.61(14)
N2 Cu1 P2 118.60(13)
N1 Cu1 P1 115.94(14)
N2 Cu1 P1 120.59(14)
P2 Cu1 P1 91.75(6)
C20 P1 C21 102.5(3)
C20 P1 C27 103.0(3)
C21 P1 C27 109.1(3)
C20 P1 Cu1 128.1(2)
C21 P1 Cu1 110.4(2)
C27 P1 Cu1 102.77(19)
C28 P2 C29 102.0(3)
C28 P2 C35 109.9(3)
C29 P2 C35 100.1(3)
C28 P2 Cu1 104.77(19)
C29 P2 Cu1 129.5(2)
C35 P2 Cu1 109.60(17)
F1 P3 F2 93.3(4)
F1 P3 F4 177.2(4)
F2 P3 F4 89.0(4)
F1 P3 F5 88.8(4)
F2 P3 F5 177.9(4)
F4 P3 F5 88.9(4)
F1 P3 F3 90.8(3)
F2 P3 F3 90.8(3)
F4 P3 F3 90.7(3)
F5 P3 F3 89.2(3)
F1 P3 F6 89.7(3)
F2 P3 F6 89.7(3)
F4 P3 F6 88.8(3)
F5 P3 F6 90.2(3)
F3 P3 F6 179.2(3)
C12 N2 C7 117.5(5)
C12 N2 Cu1 131.0(4)
C7 N2 Cu1 111.1(3)
C1 N1 C5 117.6(5)
C1 N1 Cu1 130.1(4)
C5 N1 Cu1 111.8(4)
C6 C8 C9 121.6(5)
C6 C8 H8 119.2
C9 C8 H8 119.2
C8 C6 C4 122.1(5)
C8 C6 H6 118.9
C4 C6 H6 118.9
F14 C38 C37 121.2(5)
F14 C38 C39 119.4(5)
C37 C38 C39 119.4(6)
C27 C28 P2 112.5(4)
C27 C28 H28A 109.1
P2 C28 H28A 109.1
C27 C28 H28B 109.1
P2 C28 H28B 109.1
H28A C28 H28B 107.8
C7 C9 C10 118.0(5)
C7 C9 C8 118.5(5)
C10 C9 C8 123.5(5)
F7 C30 C29 120.9(5)
F7 C30 C31 116.4(5)
C29 C30 C31 122.6(5)
C5 C4 C3 118.2(5)
C5 C4 C6 117.6(5)
C3 C4 C6 124.2(5)
C10 C14 H14A 109.5
C10 C14 H14B 109.5
H14A C14 H14B 109.5
C10 C14 H14C 109.5
H14A C14 H14C 109.5
H14B C14 H14C 109.5
C40 C35 C36 115.8(5)
C40 C35 P2 116.5(4)
C36 C35 P2 127.5(4)
N1 C5 C4 123.0(5)
N1 C5 C7 116.3(5)
C4 C5 C7 120.6(5)
F13 C39 C38 120.3(6)
F13 C39 C40 120.2(5)
C38 C39 C40 119.5(5)
N2 C12 C11 123.0(5)
N2 C12 H12 118.5
C11 C12 H12 118.5
N2 C7 C9 123.3(5)
N2 C7 C5 117.2(5)
C9 C7 C5 119.5(5)
F17 C22 C23 116.7(6)
F17 C22 C21 120.9(6)
C23 C22 C21 122.4(6)
F16 C36 C37 117.5(5)
F16 C36 C35 120.7(5)
C37 C36 C35 121.8(5)
C10 C11 C12 120.4(5)
C10 C11 H11 119.8
C12 C11 H11 119.8
C11 C10 C9 117.8(5)
C11 C10 C14 120.3(6)
C9 C10 C14 121.8(5)
C2 C3 C4 117.6(5)
C2 C3 C13 121.8(6)
C4 C3 C13 120.6(6)
C3 C13 H13A 109.5
C3 C13 H13B 109.5
H13A C13 H13B 109.5
C3 C13 H13C 109.5
H13A C13 H13C 109.5
H13B C13 H13C 109.5
C26 C21 C22 115.4(6)
C26 C21 P1 116.6(5)
C22 C21 P1 127.5(5)
F12 C40 C39 118.3(5)
F12 C40 C35 118.8(5)
C39 C40 C35 122.9(5)
F21 C26 C21 119.2(6)
F21 C26 C25 117.4(6)
C21 C26 C25 123.3(6)
F19 C24 C23 120.4(6)
F19 C24 C25 119.6(7)
C23 C24 C25 119.9(6)
C54 C20 C58 116.0(6)
C54 C20 P1 120.3(6)
C58 C20 P1 123.7(5)
F10 C33 C34 120.8(6)
F10 C33 C32 119.9(5)
C34 C33 C32 119.3(6)
F15 C37 C38 119.7(5)
F15 C37 C36 119.7(5)
C38 C37 C36 120.6(5)
F9 C32 C33 120.1(6)
F9 C32 C31 119.4(6)
C33 C32 C31 120.5(6)
N1 C1 C2 122.2(5)
N1 C1 H1 118.9
C2 C1 H1 118.9
F20 C25 C24 120.4(6)
F20 C25 C26 120.5(6)
C24 C25 C26 119.0(6)
C28 C27 P1 111.3(4)
C28 C27 H27A 109.4
P1 C27 H27A 109.4
C28 C27 H27B 109.4
P1 C27 H27B 109.4
H27A C27 H27B 108
F8 C31 C32 119.8(5)
F8 C31 C30 121.7(5)
C32 C31 C30 118.4(6)
F11 C34 C33 118.1(5)
F11 C34 C29 119.9(5)
C33 C34 C29 122.0(6)
C3 C2 C1 121.4(5)
C3 C2 H2 119.3
C1 C2 H2 119.3
C30 C29 C34 117.2(5)
C30 C29 P2 121.7(4)
C34 C29 P2 121.1(5)
F26 C54 C20 120.4(6)
F26 C54 C61 117.9(7)
C20 C54 C61 121.6(8)
F18 C23 C24 120.1(6)
F18 C23 C22 120.1(7)
C24 C23 C22 119.8(6)
C60 C57 F23 120.6(7)
C60 C57 C58 119.7(9)
F23 C57 C58 119.6(9)
F22 C58 C57 117.5(7)
F22 C58 C20 120.2(6)
C57 C58 C20 122.2(8)
C57 C60 F24 121.0(10)
C57 C60 C61 119.8(7)
F24 C60 C61 119.2(10)
C60 C61 C54 120.4(8)
C60 C61 F25 121.7(8)
C54 C61 F25 117.9(10)
O100 C101 C100 126.3(15)
O100 C101 C102 111.5(11)
C100 C101 C102 121.7(13)
C101 C102 H10A 109.5
C101 C102 H10B 109.5
H10A C102 H10B 109.5
C101 C102 H10C 109.5
H10A C102 H10C 109.5
H10B C102 H10C 109.5
C101 C100 H10D 109.5
C101 C100 H10E 109.5
H10D C100 H10E 109.5
C101 C100 H10F 109.5
H10D C100 H10F 109.5
H10E C100 H10F 109.5

loop_
_geom_bond_atom_site_label_1
_geom_bond_atom_site_label_2
_geom_bond_distance
Cu1 N1 2.019(5)
Cu1 N2 2.036(4)
Cu1 P2 2.2134(15)
Cu1 P1 2.2657(16)
P1 C20 1.844(6)
P1 C21 1.851(7)
P1 C27 1.852(6)
P2 C28 1.840(6)
P2 C29 1.841(6)
P2 C35 1.845(6)
P3 F1 1.567(5)
P3 F2 1.572(5)
P3 F4 1.582(5)
P3 F5 1.588(5)
P3 F3 1.609(5)
P3 F6 1.619(5)
F12 C40 1.353(6)
F7 C30 1.353(6)
F13 C39 1.344(7)
F14 C38 1.336(7)
F16 C36 1.338(6)
F21 C26 1.357(7)
F15 C37 1.329(7)
F8 C31 1.340(7)
F18 C23 1.339(7)
F11 C34 1.347(7)
F10 C33 1.341(7)
F17 C22 1.350(8)
F20 C25 1.355(8)
F19 C24 1.340(8)
F9 C32 1.341(7)
F22 C58 1.350(9)
F26 C54 1.354(9)
N2 C12 1.329(7)
N2 C7 1.366(7)
N1 C1 1.346(7)
N1 C5 1.374(7)
C8 C6 1.355(9)
C8 C9 1.428(8)
C8 H8 0.95
C6 C4 1.426(8)
C6 H6 0.95
C38 C37 1.378(8)
C38 C39 1.380(8)
C28 C27 1.538(8)
C28 H28A 0.99
C28 H28B 0.99
C9 C7 1.406(7)
C9 C10 1.417(8)
C30 C29 1.362(8)
C30 C31 1.392(9)
C4 C5 1.409(7)
C4 C3 1.420(8)
C14 C10 1.506(8)
C14 H14A 0.98
C14 H14B 0.98
C14 H14C 0.98
C35 C40 1.397(8)
C35 C36 1.401(8)
C5 C7 1.450(8)
F23 C57 1.348(11)
C39 C40 1.385(9)
C12 C11 1.401(8)
C12 H12 0.95
C22 C23 1.389(10)
C22 C21 1.400(8)
C36 C37 1.386(9)
C11 C10 1.382(8)
C11 H11 0.95
C3 C2 1.382(9)
C3 C13 1.503(8)
C13 H13A 0.98
C13 H13B 0.98
C13 H13C 0.98
C21 C26 1.377(9)
C26 C25 1.394(9)
C24 C23 1.368(10)
C24 C25 1.377(10)
C20 C54 1.375(10)
C20 C58 1.386(10)
C33 C34 1.373(9)
C33 C32 1.376(9)
F24 C60 1.350(9)
C32 C31 1.387(9)
C1 C2 1.391(8)
C1 H1 0.95
C27 H27A 0.99
C27 H27B 0.99
F25 C61 1.381(10)
C34 C29 1.399(8)
C2 H2 0.95
C54 C61 1.376(11)
C57 C60 1.344(14)
C57 C58 1.383(10)
C60 C61 1.362(14)
C101 O100 1.196(15)
C101 C100 1.314(19)
C101 C102 1.475(14)
C102 H10A 0.98
C102 H10B 0.98
C102 H10C 0.98
C100 H10D 0.98
C100 H10E 0.98
C100 H10F 0.98

loop_
_publcif_info_exptl_table_extra_item
sin_theta_over_lambda_max
